data_7704401
loop_
_publ_author_name
'Sanchez-Lievanos, Karla R'
'Tariq, Mehrin'
'Brennessel, William W.'
'Knowles, Kathryn E.'

_publ_section_title
;
 Heterometallic trinuclear oxo-centered clusters as single-source
 precursors for synthesis of stoichiometric monodisperse transition metal
 ferrite nanocrystals.
;
_journal_issue 45
_journal_name_full 'Dalton transactions (Cambridge, England : 2003)'
_journal_page_first 16348
_journal_page_last 16358
_journal_paper_doi 10.1039/d0dt01369b
_journal_volume 49
_journal_year 2020
_chemical_formula_moiety 'C12 H6 Cu1 F18 Fe2 O16, 2.5(O), H2 O'
_chemical_formula_sum 'C12 H13 Cu F18 Fe2 O19.5'
_chemical_formula_weight 986.46
_space_group_crystal_system monoclinic
_space_group_IT_number 15
_space_group_name_Hall '-C 2yc'
_space_group_name_H-M_alt 'C 1 2/c 1'
_atom_sites_solution_hydrogens difmap
_atom_sites_solution_primary dual
_atom_sites_solution_secondary difmap
_audit_creation_date 2020-04-01
_audit_creation_method
;
Olex2 1.3-ac4
(compiled 2019.04.23 svn.r3594 for Rigaku Oxford Diffraction, GUI svn.r5739)
;
_audit_update_record
;
2020-04-14 deposited with the CCDC.	2020-05-13 downloaded from the CCDC.
;
_cell_angle_alpha 90
_cell_angle_beta 93.306(2)
_cell_angle_gamma 90
_cell_formula_units_Z 8
_cell_length_a 33.6407(8)
_cell_length_b 10.6483(3)
_cell_length_c 16.5280(4)
_cell_measurement_reflns_used 21331
_cell_measurement_temperature 100.00(10)
_cell_measurement_theta_max 33.3180
_cell_measurement_theta_min 2.6170
_cell_volume 5910.7(3)
_computing_cell_refinement 'CrysAlisPro 1.171.40.61a (Rigaku OD, 2019)'
_computing_data_collection 'CrysAlisPro 1.171.40.61a (Rigaku OD, 2019)'
_computing_data_reduction 'CrysAlisPro 1.171.40.61a (Rigaku OD, 2019)'
_computing_molecular_graphics 'Olex2 (Dolomanov et al., 2009)'
_computing_publication_material 'Olex2 (Dolomanov et al., 2009)'
_computing_structure_refinement 'ShelXL (Sheldrick, 2015b)'
_computing_structure_solution 'ShelXT (Sheldrick, 2015a)'
_diffrn_ambient_environment N~2~
_diffrn_ambient_temperature 100.00(10)
_diffrn_detector 'Hybrid Pixel Array Detector'
_diffrn_detector_area_resol_mean 10.0000
_diffrn_detector_type HyPix
_diffrn_measured_fraction_theta_full 0.998
_diffrn_measured_fraction_theta_max 0.850
_diffrn_measurement_details
;
List of Runs (angles in degrees, time in seconds):

  # Type    Start    End  Width  t~exp~   \w     \q     \k     \f   Frames
#--------------------------------------------------------------------------
  1  \w    -34.00   6.00   0.50    3.52    --  -12.20  83.00 -75.00   80
  2  \w    -59.00   0.00   0.50    3.52    --  -12.20 -38.00 120.00  118
  3  \w    -39.00  21.00   0.50    3.52    --   10.95 -83.00 164.00  120
  4  \w    -42.00 -17.00   0.50    3.52    --  -12.20 -83.00 164.00   50
  5  \w    -19.00  43.00   0.50    3.52    --   10.95 -99.00  60.00  124
  6  \w    -23.00  40.00   0.50    3.52    --   10.95 -99.00 -60.00  126
;
_diffrn_measurement_device 'four-circle diffractometer'
_diffrn_measurement_device_type 'XtaLAB Synergy, Dualflex, HyPix'
_diffrn_measurement_method '\w scans'
_diffrn_orient_matrix_type 'CrysAlisPro convention (1999,Acta A55,543-557)'
_diffrn_orient_matrix_UB_11 0.0143712000
_diffrn_orient_matrix_UB_12 -0.0418398000
_diffrn_orient_matrix_UB_13 0.0178577000
_diffrn_orient_matrix_UB_21 -0.0154478000
_diffrn_orient_matrix_UB_22 -0.0408195000
_diffrn_orient_matrix_UB_23 0.0110544000
_diffrn_orient_matrix_UB_31 0.0008829000
_diffrn_orient_matrix_UB_32 -0.0320272000
_diffrn_orient_matrix_UB_33 -0.0374890000
_diffrn_radiation_monochromator mirror
_diffrn_radiation_probe x-ray
_diffrn_radiation_type 'Mo K\a'
_diffrn_radiation_wavelength 0.71073
_diffrn_reflns_av_R_equivalents 0.0254
_diffrn_reflns_av_unetI/netI 0.0282
_diffrn_reflns_Laue_measured_fraction_full 0.998
_diffrn_reflns_Laue_measured_fraction_max 0.850
_diffrn_reflns_limit_h_max 49
_diffrn_reflns_limit_h_min -46
_diffrn_reflns_limit_k_max 13
_diffrn_reflns_limit_k_min -15
_diffrn_reflns_limit_l_max 24
_diffrn_reflns_limit_l_min -24
_diffrn_reflns_number 32063
_diffrn_reflns_point_group_measured_fraction_full 0.998
_diffrn_reflns_point_group_measured_fraction_max 0.850
_diffrn_reflns_theta_full 29.575
_diffrn_reflns_theta_max 33.171
_diffrn_reflns_theta_min 2.469
_diffrn_source 'micro-focus sealed X-ray tube'
_diffrn_source_type 'PhotonJet (Mo) X-ray Source'
_exptl_absorpt_coefficient_mu 1.877
_exptl_absorpt_correction_T_max 1.00000
_exptl_absorpt_correction_T_min 0.69082
_exptl_absorpt_correction_type multi-scan
_exptl_absorpt_process_details
;
CrysAlisPro 1.171.40.61a (Rigaku Oxford Diffraction, 2019)
Empirical absorption correction using spherical harmonics,
 implemented in SCALE3 ABSPACK scaling algorithm.
;
_exptl_crystal_colour red-orange
_exptl_crystal_colour_primary orange
_exptl_crystal_density_diffrn 2.217
_exptl_crystal_description block
_exptl_crystal_F_000 3872
_exptl_crystal_size_max 0.337
_exptl_crystal_size_mid 0.165
_exptl_crystal_size_min 0.153
_refine_diff_density_max 0.995
_refine_diff_density_min -1.012
_refine_diff_density_rms 0.094
_refine_ls_extinction_method none
_refine_ls_goodness_of_fit_ref 1.150
_refine_ls_hydrogen_treatment constr
_refine_ls_matrix_type full
_refine_ls_number_parameters 638
_refine_ls_number_reflns 9615
_refine_ls_number_restraints 519
_refine_ls_restrained_S_all 1.137
_refine_ls_R_factor_all 0.0516
_refine_ls_R_factor_gt 0.0448
_refine_ls_shift/su_max 0.001
_refine_ls_shift/su_mean 0.000
_refine_ls_structure_factor_coef Fsqd
_refine_ls_weighting_details 'w=1/[\s^2^(Fo^2^)+(0.0212P)^2^+27.5714P] where P=(Fo^2^+2Fc^2^)/3'
_refine_ls_weighting_scheme calc
_refine_ls_wR_factor_gt 0.0934
_refine_ls_wR_factor_ref 0.0957
_reflns_Friedel_coverage 0.000
_reflns_number_gt 8563
_reflns_number_total 9615
_reflns_threshold_expression 'I > 2\s(I)'
_cod_data_source_file d0dt01369b2.cif
_cod_data_source_block knoks12mo
_cod_depositor_comments 'Adding full bibliography for 7704398--7704402.cif.'
_cod_original_cell_volume 5910.7(2)
_cod_original_formula_sum 'C12 H13 Cu F18 Fe2 O19.50'
_cod_database_code 7704401
_shelx_shelxl_version_number 2018/3
_shelx_space_group_comment
;
The symmetry employed for this shelxl refinement is uniquely defined
by the following loop, which should always be used as a source of
symmetry information in preference to the above space-group names.
They are only intended as comments.
;
_shelx_estimated_absorpt_t_max 0.762
_shelx_estimated_absorpt_t_min 0.570
_diffrn_oxdiff_digest_frames
;
0169c4662de78dfbc0b470ebd54fcc273100027a225
;
_reflns_odcompleteness_completeness 99.84
_reflns_odcompleteness_iscentric 1
_reflns_odcompleteness_theta 29.51
_olex2_refinement_description
;
1. Fixed Uiso
 At 1.5 times of:
  All O(H,H) groups
2. Shared sites
{Fe1, Cu1}
{Fe2, Cu2}
{Fe3, Cu3}
3. Restrained distances
 C3-C4 \\sim C3-C4'
 with sigma of 0.01
 C4-F4 \\sim C4-F5 \\sim C4-F6 \\sim C4'-F4' \\sim C4'-F5' \\sim C4'-F6'
 with sigma of 0.01
 F4-F5 \\sim F5-F6 \\sim F6-F4 \\sim F4'-F5' \\sim F5'-F6' \\sim F6'-F4'
 with sigma of 0.02
 C7-C8 \\sim C7-C8' \\sim C7-C8" \\sim C7-C8Z
 with sigma of 0.01
 C8-F10 \\sim C8-F11 \\sim C8-F12 \\sim C8'-F11' \\sim C8'-F12' \\sim C8'-F10'
\\sim C8"-F10" \\sim C8"-
 F11" \\sim C8"-F12" \\sim C8Z-F10Z \\sim C8Z-F11Z \\sim C8Z-F12Z
 with sigma of 0.01
 F10-F11 \\sim F11-F12 \\sim F12-F10 \\sim F11'-F12' \\sim F12'-F10' \\sim
F10'-F11' \\sim F10"-F11" ~
 F11"-F12" \\sim F12"-F10" \\sim F10Z-F11Z \\sim F11Z-F12Z \\sim F12Z-F10Z
 with sigma of 0.02
4. Uiso/Uaniso restraints and constraints
All non-hydrogen atoms have similar U: within 1.2A with sigma of 0.01 and sigma
for terminal atoms of 0.02
F12 \\sim F12Z: within 2A with sigma of 0.005 and sigma for terminal atoms of
0.01
Uanis(O17) = Uanis(O17')
Uanis(O18) = Uanis(O18')
Uanis(O19) = Uanis(O19')
Uanis(Fe1) = Uanis(Cu1)
Uanis(Fe2) = Uanis(Cu2)
Uanis(Fe3) = Uanis(Cu3)
5. Rigid body (RIGU) restrains
 F4, F5, F6, C4
 with sigma for 1-2 distances of 0.004 and sigma for 1-3 distances of 0.004
 F4', F5', F6', C4'
 with sigma for 1-2 distances of 0.004 and sigma for 1-3 distances of 0.004
 C8, F10, F11, F12
 with sigma for 1-2 distances of 0.004 and sigma for 1-3 distances of 0.004
 C8', F10', F11', F12'
 with sigma for 1-2 distances of 0.004 and sigma for 1-3 distances of 0.004
 C8", F10", F11", F12"
 with sigma for 1-2 distances of 0.004 and sigma for 1-3 distances of 0.004
 C8Z, F10Z, F11Z, F12Z
 with sigma for 1-2 distances of 0.004 and sigma for 1-3 distances of 0.004
6. Others
 1*[Sof(Fe1)+Sof(Cu1)]+1*[Sof(Fe2)+Sof(Cu2)]+1*[Sof(Fe3)+Sof(Cu3)]=2 with esd
 of 0.0001
 1*[Sof(C8)+Sof(F10)+Sof(F11)+Sof(F12)]+1*[Sof(C8')+Sof(F12')+Sof(F10')+
 Sof(F11')]+1*[Sof(C8")+Sof(F10")+Sof(F11")+Sof(F12")]+1*[Sof(C8Z)+Sof(F10Z)+
 Sof(F11Z)+Sof(F12Z)]=1 with esd of 0.0001
 Sof(C4')=Sof(F4')=Sof(F5')=Sof(F6')=1-FVAR(1)
 Sof(C4)=Sof(F4)=Sof(F5)=Sof(F6)=FVAR(1)
 Sof(O17')=1-FVAR(2)
 Sof(O17)=FVAR(2)
 Sof(O18')=1-FVAR(3)
 Sof(O18)=FVAR(3)
 Sof(O19')=0.5*(1-FVAR(5))
 Sof(O19)=0.5*FVAR(5)
 Sof(Cu1)=1-FVAR(5)
 Sof(Fe1)=FVAR(5)
 Sof(Cu2)=1-FVAR(6)
 Sof(Fe2)=FVAR(6)
 Sof(Cu3)=1-FVAR(7)
 Sof(Fe3)=FVAR(7)
 Sof(C8)=Sof(F10)=Sof(F11)=Sof(F12)=FVAR(8)
 Sof(C8')=Sof(F12')=Sof(F10')=Sof(F11')=FVAR(9)
 Sof(C8")=Sof(F10")=Sof(F11")=Sof(F12")=FVAR(10)
 Sof(C8Z)=Sof(F10Z)=Sof(F11Z)=Sof(F12Z)=FVAR(11)
7.a Riding coordinates:
 O1(H1A,H1B), O2(H2A,H2B), O3(H3A,H3B), O20(H20A,H20B)
;
_olex2_submission_original_sample_id knoks12mo
_olex2_submission_special_instructions 'No special instructions were received'
_oxdiff_exptl_absorpt_empirical_details
;
Empirical correction (ABSPACK) includes:
- Absorption correction using spherical harmonics
- Frame scaling
;
_oxdiff_exptl_absorpt_empirical_full_max 1.414
_oxdiff_exptl_absorpt_empirical_full_min 0.817

loop_
_space_group_symop_operation_xyz
'x, y, z'
'-x, y, -z+1/2'
'x+1/2, y+1/2, z'
'-x+1/2, y+1/2, -z+1/2'
'-x, -y, -z'
'x, -y, z-1/2'
'-x+1/2, -y+1/2, -z'
'x+1/2, -y+1/2, z-1/2'

loop_
_atom_site_label
_atom_site_type_symbol
_atom_site_fract_x
_atom_site_fract_y
_atom_site_fract_z
_atom_site_U_iso_or_equiv
_atom_site_adp_type
_atom_site_occupancy
_atom_site_site_symmetry_order
_atom_site_calc_flag
_atom_site_refinement_flags_posn
_atom_site_refinement_flags_adp
_atom_site_refinement_flags_occupancy
_atom_site_disorder_assembly
_atom_site_disorder_group
Fe1 Fe 0.62091(2) 0.86401(3) 0.48477(2) 0.01643(8) Uani 0.907(3) 1 d . U . A 1
Fe2 Fe 0.63245(2) 0.56397(3) 0.52957(2) 0.01614(7) Uani 0.595(3) 1 d . U . A 1
Fe3 Fe 0.59666(2) 0.65074(3) 0.34755(2) 0.01485(7) Uani 0.498(3) 1 d . U . A 1
Cu1 Cu 0.62091(2) 0.86401(3) 0.48477(2) 0.01643(8) Uani 0.093(3) 1 d . U . A 5
Cu2 Cu 0.63245(2) 0.56397(3) 0.52957(2) 0.01614(7) Uani 0.405(3) 1 d . U . A 5
Cu3 Cu 0.59666(2) 0.65074(3) 0.34755(2) 0.01485(7) Uani 0.502(3) 1 d . U . A 5
F1 F 0.57547(6) 0.91093(18) 0.73775(11) 0.0332(4) Uani 1 1 d . U . . .
F2 F 0.53942(6) 0.7471(2) 0.72296(15) 0.0487(6) Uani 1 1 d . U . . .
F3 F 0.59743(8) 0.7341(3) 0.78317(13) 0.0657(8) Uani 1 1 d . U . . .
F7 F 0.51890(6) 0.3318(2) 0.54188(12) 0.0431(5) Uani 1 1 d . U . . .
F8 F 0.53735(8) 0.2369(2) 0.43745(14) 0.0555(6) Uani 1 1 d . U . . .
F9 F 0.49296(7) 0.3818(3) 0.4270(2) 0.0848(10) Uani 1 1 d . U . . .
F13 F 0.47758(4) 0.85401(15) 0.31902(9) 0.0212(3) Uani 1 1 d . U . . .
F14 F 0.50741(5) 1.03172(16) 0.33667(11) 0.0305(4) Uani 1 1 d . U . . .
F15 F 0.48426(5) 0.93512(17) 0.43754(10) 0.0272(3) Uani 1 1 d . U . . .
F16 F 0.69485(7) 0.8623(3) 0.21618(15) 0.0588(7) Uani 1 1 d . U . . .
F17 F 0.65601(7) 1.0206(3) 0.20751(15) 0.0653(8) Uani 1 1 d . U . . .
F18 F 0.70437(6) 1.0156(2) 0.29640(12) 0.0499(6) Uani 1 1 d . U . . .
C4 C 0.73785(16) 0.7683(6) 0.6079(4) 0.0185(16) Uani 0.540(19) 1 d D U . B 1
F4 F 0.75806(17) 0.8491(9) 0.5645(3) 0.0300(14) Uani 0.540(19) 1 d D U . B 1
F5 F 0.75878(17) 0.6628(6) 0.6147(6) 0.0301(15) Uani 0.540(19) 1 d D U . B 1
F6 F 0.7355(5) 0.8173(10) 0.6818(5) 0.0304(18) Uani 0.540(19) 1 d D U . B 1
C4' C 0.73746(16) 0.7842(7) 0.6062(5) 0.0166(17) Uani 0.460(19) 1 d D U . B 2
F4' F 0.7508(2) 0.8967(9) 0.5846(6) 0.0291(18) Uani 0.460(19) 1 d D U . B 2
F5' F 0.76434(14) 0.7002(9) 0.5854(6) 0.0254(17) Uani 0.460(19) 1 d D U . B 2
F6' F 0.7375(5) 0.7834(12) 0.6871(5) 0.0274(19) Uani 0.460(19) 1 d D U . B 2
C8 C 0.69319(17) 0.4025(6) 0.3118(4) 0.0274(14) Uani 0.476(3) 1 d D U . C 1
F10 F 0.72319(14) 0.3443(5) 0.3546(3) 0.0408(11) Uani 0.476(3) 1 d D U . C 1
F11 F 0.67578(16) 0.3136(6) 0.2638(4) 0.0433(15) Uani 0.476(3) 1 d D U . C 1
F12 F 0.7110(3) 0.4800(8) 0.2608(5) 0.0322(17) Uani 0.476(3) 1 d D U . C 1
C8' C 0.6967(5) 0.3956(17) 0.3293(10) 0.028(3) Uani 0.129(3) 1 d D U . C 2
F12' F 0.6978(7) 0.428(2) 0.2518(11) 0.034(4) Uani 0.129(3) 1 d D U . C 2
F10' F 0.7324(8) 0.411(3) 0.3668(15) 0.027(4) Uani 0.129(3) 1 d D U . C 2
F11' F 0.6865(9) 0.275(2) 0.3341(16) 0.030(5) Uani 0.129(3) 1 d D U . C 2
C8" C 0.6890(3) 0.3754(9) 0.3253(5) 0.026(2) Uani 0.238(3) 1 d D U . C 3
F10" F 0.7255(3) 0.4197(12) 0.3391(7) 0.035(2) Uani 0.238(3) 1 d D U . C 3
F11" F 0.6855(4) 0.2637(10) 0.3586(7) 0.033(2) Uani 0.238(3) 1 d D U . C 3
F12" F 0.6794(3) 0.3727(11) 0.2468(5) 0.032(2) Uani 0.238(3) 1 d D U . C 3
C8Z C 0.6983(4) 0.4070(16) 0.3262(11) 0.028(3) Uani 0.158(3) 1 d D U . C 4
F10Z F 0.7288(7) 0.397(3) 0.3812(13) 0.034(4) Uani 0.158(3) 1 d D U . C 4
F11Z F 0.6843(6) 0.2918(16) 0.3105(13) 0.034(3) Uani 0.158(3) 1 d D U . C 4
F12Z F 0.7122(10) 0.453(2) 0.2582(14) 0.030(4) Uani 0.158(3) 1 d D U . C 4
O1 O 0.62796(5) 1.05060(17) 0.50765(11) 0.0202(4) Uani 1 1 d . U . . .
H1A H 0.652254 1.070936 0.505183 0.030 Uiso 1 1 d R . . A .
H1B H 0.620004 1.067376 0.554813 0.030 Uiso 1 1 d R . . . .
O2 O 0.65099(5) 0.42773(17) 0.60824(11) 0.0195(3) Uani 1 1 d . U . . .
H2A H 0.674608 0.405714 0.598901 0.029 Uiso 1 1 d R . . A .
H2B H 0.635628 0.365124 0.602991 0.029 Uiso 1 1 d R . . . .
O3 O 0.57536(5) 0.59683(17) 0.23254(10) 0.0180(3) Uani 1 1 d . U . . .
H3A H 0.589282 0.535371 0.217830 0.027 Uiso 1 1 d R . . A .
H3B H 0.551162 0.574691 0.233880 0.027 Uiso 1 1 d R . . . .
O4 O 0.59598(5) 0.84896(17) 0.59280(11) 0.0195(3) Uani 1 1 d . U . . .
O5 O 0.60429(6) 0.64667(19) 0.63128(13) 0.0266(4) Uani 1 1 d . U . . .
O6 O 0.67640(5) 0.84628(18) 0.54685(11) 0.0211(4) Uani 1 1 d . U . . .
O7 O 0.68543(5) 0.63849(17) 0.56501(11) 0.0208(4) Uani 1 1 d . U . . .
O8 O 0.58371(5) 0.45694(17) 0.51496(10) 0.0187(3) Uani 1 1 d . U . . .
O9 O 0.56065(6) 0.4930(2) 0.38675(11) 0.0272(4) Uani 1 1 d . U . . .
O10 O 0.66214(7) 0.4551(3) 0.43881(14) 0.0422(6) Uani 1 1 d . U . . .
O11 O 0.64245(5) 0.54551(18) 0.32099(10) 0.0198(3) Uani 1 1 d . U . . .
O12 O 0.54731(5) 0.75156(16) 0.34872(10) 0.0152(3) Uani 1 1 d . U . . .
O13 O 0.56714(5) 0.91135(17) 0.43093(11) 0.0197(4) Uani 1 1 d . U . . .
O14 O 0.62465(6) 0.8070(2) 0.28510(12) 0.0296(5) Uani 1 1 d . U . . .
O15 O 0.65309(5) 0.91531(17) 0.38936(10) 0.0175(3) Uani 1 1 d . U . . .
O16 O 0.61680(5) 0.69355(15) 0.45528(9) 0.0120(3) Uani 1 1 d . U . . .
C1 C 0.59416(7) 0.7580(2) 0.64025(16) 0.0190(5) Uani 1 1 d . U . . .
C2 C 0.57661(8) 0.7887(3) 0.72248(17) 0.0251(5) Uani 1 1 d . U . . .
C3 C 0.69550(7) 0.7507(2) 0.56850(13) 0.0156(4) Uani 1 1 d D U . . .
C5 C 0.56020(7) 0.4433(2) 0.45452(14) 0.0182(4) Uani 1 1 d . U . . .
C6 C 0.52683(9) 0.3465(3) 0.46481(18) 0.0295(6) Uani 1 1 d . U . . .
C7 C 0.66297(8) 0.4726(3) 0.36459(17) 0.0243(5) Uani 1 1 d D U . . .
C9 C 0.54300(7) 0.8533(2) 0.38442(14) 0.0145(4) Uani 1 1 d . U . . .
C10 C 0.50236(7) 0.9197(2) 0.36911(14) 0.0164(4) Uani 1 1 d . U . . .
C11 C 0.64857(7) 0.8838(2) 0.31694(15) 0.0182(4) Uani 1 1 d . U . . .
C12 C 0.67651(8) 0.9482(3) 0.25865(16) 0.0250(5) Uani 1 1 d . U . . .
O17 O 0.70991(9) 1.1135(3) 0.5057(2) 0.0319(6) Uani 0.683(4) 1 d . U . D 1
O17' O 0.6928(2) 1.1886(7) 0.4961(5) 0.0319(6) Uani 0.317(4) 1 d . U . D 2
O18 O 0.7265(2) 0.3584(8) 0.5602(6) 0.0356(8) Uani 0.312(6) 1 d . U . E 1
O18' O 0.72855(10) 0.3461(3) 0.6068(3) 0.0356(8) Uani 0.688(6) 1 d . U . E 2
O19 O 0.500000 0.5075(4) 0.250000 0.0304(10) Uani 0.953(12) 2 d S TU P F 1
O19' O 0.506(3) 0.573(10) 0.240(8) 0.0304(10) Uani 0.024(6) 1 d . U . F 2
O20 O 0.60530(5) 0.78548(17) 0.11904(10) 0.0199(3) Uani 1 1 d . U . . .
H20A H 0.581336 0.764335 0.108005 0.030 Uiso 1 1 d R . . . .
H20B H 0.606566 0.817425 0.166465 0.030 Uiso 1 1 d R . . . .

loop_
_atom_site_aniso_label
_atom_site_aniso_U_11
_atom_site_aniso_U_22
_atom_site_aniso_U_33
_atom_site_aniso_U_23
_atom_site_aniso_U_13
_atom_site_aniso_U_12
Fe1 0.01158(15) 0.01549(16) 0.02182(17) -0.00581(13) -0.00237(12) 0.00157(11)
Fe2 0.01644(15) 0.01623(15) 0.01608(15) -0.00120(12) 0.00369(11) -0.00028(11)
Fe3 0.01572(14) 0.01490(15) 0.01441(14) -0.00244(11) 0.00505(11) -0.00238(11)
Cu1 0.01158(15) 0.01549(16) 0.02182(17) -0.00581(13) -0.00237(12) 0.00157(11)
Cu2 0.01644(15) 0.01623(15) 0.01608(15) -0.00120(12) 0.00369(11) -0.00028(11)
Cu3 0.01572(14) 0.01490(15) 0.01441(14) -0.00244(11) 0.00505(11) -0.00238(11)
F1 0.0368(10) 0.0361(10) 0.0280(9) -0.0082(7) 0.0146(7) -0.0053(8)
F2 0.0301(10) 0.0415(12) 0.0775(16) -0.0016(11) 0.0275(10) -0.0114(8)
F3 0.0676(16) 0.098(2) 0.0322(11) 0.0257(12) 0.0114(10) 0.0542(15)
F7 0.0464(11) 0.0432(12) 0.0422(11) -0.0130(9) 0.0239(9) -0.0226(9)
F8 0.0823(17) 0.0327(11) 0.0544(14) -0.0231(10) 0.0287(12) -0.0209(11)
F9 0.0380(13) 0.096(2) 0.115(2) 0.0341(19) -0.0449(15) -0.0221(14)
F13 0.0143(6) 0.0271(8) 0.0217(7) -0.0065(6) -0.0027(5) 0.0001(6)
F14 0.0262(8) 0.0203(8) 0.0439(10) 0.0091(7) -0.0072(7) 0.0007(6)
F15 0.0208(7) 0.0388(10) 0.0224(8) -0.0104(7) 0.0048(6) 0.0066(7)
F16 0.0518(14) 0.0693(17) 0.0595(15) -0.0195(13) 0.0391(12) -0.0017(12)
F17 0.0338(11) 0.106(2) 0.0563(14) 0.0536(15) 0.0060(10) 0.0161(12)
F18 0.0447(12) 0.0742(16) 0.0307(10) 0.0090(10) 0.0023(9) -0.0361(11)
C4 0.018(3) 0.020(3) 0.018(3) 0.001(2) 0.002(3) -0.003(2)
F4 0.0256(19) 0.035(3) 0.030(2) 0.005(2) 0.0063(15) -0.012(2)
F5 0.0193(18) 0.027(2) 0.043(3) 0.000(2) -0.0076(19) 0.0060(15)
F6 0.025(2) 0.048(5) 0.018(2) -0.011(2) -0.003(2) -0.001(4)
C4' 0.010(3) 0.022(3) 0.017(3) -0.002(3) -0.004(3) 0.001(2)
F4' 0.021(2) 0.029(3) 0.037(3) 0.009(3) -0.0032(19) -0.010(2)
F5' 0.0127(17) 0.029(3) 0.034(3) -0.004(2) -0.0017(17) 0.0058(16)
F6' 0.029(3) 0.039(5) 0.014(2) 0.002(2) -0.0022(18) -0.005(4)
C8 0.024(3) 0.022(3) 0.035(3) 0.004(2) -0.011(2) 0.004(2)
F10 0.033(2) 0.050(3) 0.038(3) 0.011(2) -0.0077(19) 0.013(2)
F11 0.031(2) 0.047(3) 0.051(4) -0.023(3) -0.002(2) 0.001(3)
F12 0.033(3) 0.035(4) 0.031(2) 0.006(2) 0.0165(18) 0.014(3)
C8' 0.028(5) 0.021(5) 0.035(5) 0.004(4) -0.005(4) 0.006(4)
F12' 0.039(9) 0.033(8) 0.030(5) 0.002(6) 0.005(6) 0.017(7)
F10' 0.020(6) 0.034(8) 0.029(9) 0.002(8) 0.010(6) 0.003(5)
F11' 0.036(7) 0.018(6) 0.034(11) 0.009(7) -0.016(9) 0.007(5)
C8" 0.028(4) 0.015(4) 0.031(4) 0.001(4) -0.014(4) 0.007(3)
F10" 0.019(4) 0.040(5) 0.045(5) -0.009(5) 0.004(4) 0.004(3)
F11" 0.046(5) 0.019(4) 0.035(6) 0.001(4) 0.002(5) 0.016(3)
F12" 0.040(5) 0.040(6) 0.017(3) -0.010(4) 0.001(3) 0.020(5)
C8Z 0.025(5) 0.023(4) 0.037(5) 0.004(4) -0.005(4) 0.006(4)
F10Z 0.024(6) 0.041(8) 0.038(7) 0.002(7) 0.000(6) 0.011(6)
F11Z 0.039(6) 0.022(6) 0.042(9) -0.003(6) 0.002(7) 0.004(5)
F12Z 0.035(7) 0.017(8) 0.038(5) -0.001(5) 0.008(5) 0.014(6)
O1 0.0191(8) 0.0171(8) 0.0243(9) -0.0078(7) 0.0012(7) -0.0003(6)
O2 0.0217(8) 0.0165(8) 0.0201(8) 0.0030(7) -0.0020(7) 0.0018(6)
O3 0.0173(8) 0.0224(9) 0.0145(8) -0.0036(6) 0.0026(6) -0.0036(6)
O4 0.0207(8) 0.0201(9) 0.0177(8) -0.0026(7) 0.0015(6) 0.0024(7)
O5 0.0220(9) 0.0201(9) 0.0374(11) 0.0002(8) -0.0022(8) 0.0050(7)
O6 0.0212(9) 0.0206(9) 0.0210(8) -0.0015(7) -0.0037(7) 0.0035(7)
O7 0.0168(8) 0.0204(9) 0.0244(9) 0.0021(7) -0.0057(7) 0.0003(6)
O8 0.0199(8) 0.0211(9) 0.0148(8) 0.0037(7) -0.0009(6) -0.0042(6)
O9 0.0393(11) 0.0288(10) 0.0131(8) 0.0033(7) -0.0023(8) 0.0080(8)
O10 0.0338(12) 0.0649(17) 0.0275(11) 0.0210(11) -0.0014(9) 0.0012(11)
O11 0.0230(9) 0.0220(9) 0.0143(8) -0.0026(7) 0.0017(6) 0.0040(7)
O12 0.0146(7) 0.0168(8) 0.0142(7) -0.0012(6) -0.0001(6) 0.0015(6)
O13 0.0152(8) 0.0195(9) 0.0238(9) -0.0062(7) -0.0043(7) 0.0017(6)
O14 0.0229(9) 0.0438(13) 0.0222(9) -0.0164(9) 0.0036(7) -0.0083(8)
O15 0.0176(8) 0.0189(8) 0.0157(8) -0.0018(6) -0.0004(6) -0.0019(6)
O16 0.0128(7) 0.0127(7) 0.0103(7) -0.0002(6) -0.0008(5) 0.0003(5)
C1 0.0094(9) 0.0212(12) 0.0261(12) -0.0025(9) -0.0025(8) 0.0013(8)
C2 0.0182(12) 0.0295(14) 0.0279(13) 0.0091(11) 0.0048(10) 0.0046(10)
C3 0.0130(10) 0.0233(12) 0.0108(9) -0.0002(8) 0.0029(7) 0.0010(8)
C5 0.0203(11) 0.0189(11) 0.0154(10) 0.0005(9) 0.0021(8) 0.0053(9)
C6 0.0245(13) 0.0342(16) 0.0287(14) -0.0021(12) -0.0067(11) -0.0055(11)
C7 0.0222(12) 0.0270(14) 0.0232(12) 0.0027(10) -0.0015(10) -0.0047(10)
C9 0.0132(9) 0.0163(10) 0.0140(9) 0.0012(8) 0.0023(8) 0.0000(8)
C10 0.0155(10) 0.0166(11) 0.0168(10) -0.0032(8) -0.0008(8) 0.0011(8)
C11 0.0119(10) 0.0213(12) 0.0214(11) -0.0051(9) 0.0019(8) 0.0024(8)
C12 0.0174(11) 0.0382(16) 0.0194(12) 0.0019(11) 0.0023(9) 0.0028(10)
O17 0.0247(14) 0.0272(15) 0.0438(16) 0.0036(13) 0.0029(12) -0.0069(10)
O17' 0.0247(14) 0.0272(15) 0.0438(16) 0.0036(13) 0.0029(12) -0.0069(10)
O18 0.0246(13) 0.0341(15) 0.048(2) 0.0143(17) 0.0044(16) 0.0065(11)
O18' 0.0246(13) 0.0341(15) 0.048(2) 0.0143(17) 0.0044(16) 0.0065(11)
O19 0.0169(14) 0.024(2) 0.049(2) 0.000 -0.0051(13) 0.000
O19' 0.0169(14) 0.024(2) 0.049(2) 0.000 -0.0051(13) 0.000
O20 0.0230(9) 0.0218(9) 0.0152(8) 0.0005(7) 0.0023(6) -0.0024(7)

loop_
_atom_type_symbol
_atom_type_description
_atom_type_scat_dispersion_real
_atom_type_scat_dispersion_imag
_atom_type_scat_source
C C 0.0033 0.0016 'International Tables Vol C Tables 4.2.6.8 and 6.1.1.4'
H H 0.0000 0.0000 'International Tables Vol C Tables 4.2.6.8 and 6.1.1.4'
Cu Cu 0.3201 1.2651 'International Tables Vol C Tables 4.2.6.8 and 6.1.1.4'
F F 0.0171 0.0103 'International Tables Vol C Tables 4.2.6.8 and 6.1.1.4'
Fe Fe 0.3463 0.8444 'International Tables Vol C Tables 4.2.6.8 and 6.1.1.4'
O O 0.0106 0.0060 'International Tables Vol C Tables 4.2.6.8 and 6.1.1.4'

loop_
_geom_angle_atom_site_label_1
_geom_angle_atom_site_label_2
_geom_angle_atom_site_label_3
_geom_angle
_geom_angle_site_symmetry_1
_geom_angle_site_symmetry_3
_geom_angle_publ_flag
O1 Fe1 O6 84.58(7) . . ?
O1 Fe1 O15 79.67(7) . . ?
O4 Fe1 O1 87.89(7) . . ?
O4 Fe1 O6 87.91(7) . . ?
O4 Fe1 O13 90.13(7) . . ?
O4 Fe1 O15 165.98(7) . . ?
O13 Fe1 O1 86.01(7) . . ?
O13 Fe1 O6 170.45(7) . . ?
O13 Fe1 O15 95.37(7) . . ?
O15 Fe1 O6 84.53(7) . . ?
O16 Fe1 O1 174.96(8) . . ?
O16 Fe1 O4 97.13(7) . . ?
O16 Fe1 O6 95.18(7) . . ?
O16 Fe1 O13 94.33(7) . . ?
O16 Fe1 O15 95.30(7) . . ?
O2 Fe2 O5 85.70(7) . . ?
O2 Fe2 O10 85.68(8) . . ?
O5 Fe2 O10 171.19(8) . . ?
O7 Fe2 O2 81.97(7) . . ?
O7 Fe2 O5 91.92(8) . . ?
O7 Fe2 O10 88.67(9) . . ?
O8 Fe2 O2 83.64(7) . . ?
O8 Fe2 O5 86.16(8) . . ?
O8 Fe2 O7 165.58(7) . . ?
O8 Fe2 O10 91.08(9) . . ?
O16 Fe2 O2 178.12(7) . . ?
O16 Fe2 O5 95.11(7) . . ?
O16 Fe2 O7 96.30(7) . . ?
O16 Fe2 O8 98.11(7) . . ?
O16 Fe2 O10 93.57(8) . . ?
O3 Fe3 O9 83.75(7) . . ?
O3 Fe3 O14 85.06(7) . . ?
O9 Fe3 O14 168.05(7) . . ?
O11 Fe3 O3 82.64(7) . . ?
O11 Fe3 O9 94.72(8) . . ?
O11 Fe3 O12 167.44(7) . . ?
O11 Fe3 O14 87.96(8) . . ?
O12 Fe3 O3 85.03(7) . . ?
O12 Fe3 O9 86.25(7) . . ?
O12 Fe3 O14 88.64(8) . . ?
O16 Fe3 O3 177.63(7) . . ?
O16 Fe3 O9 94.55(7) . . ?
O16 Fe3 O11 95.89(7) . . ?
O16 Fe3 O12 96.51(7) . . ?
O16 Fe3 O14 96.76(7) . . ?
O1 Cu1 O6 84.58(7) . . ?
O1 Cu1 O15 79.67(7) . . ?
O4 Cu1 O1 87.89(7) . . ?
O4 Cu1 O6 87.91(7) . . ?
O4 Cu1 O13 90.13(7) . . ?
O4 Cu1 O15 165.98(7) . . ?
O13 Cu1 O1 86.01(7) . . ?
O13 Cu1 O6 170.45(7) . . ?
O13 Cu1 O15 95.37(7) . . ?
O15 Cu1 O6 84.53(7) . . ?
O16 Cu1 O1 174.96(8) . . ?
O16 Cu1 O4 97.13(7) . . ?
O16 Cu1 O6 95.18(7) . . ?
O16 Cu1 O13 94.33(7) . . ?
O16 Cu1 O15 95.30(7) . . ?
O2 Cu2 O5 85.70(7) . . ?
O2 Cu2 O10 85.68(8) . . ?
O5 Cu2 O10 171.19(8) . . ?
O7 Cu2 O2 81.97(7) . . ?
O7 Cu2 O5 91.92(8) . . ?
O7 Cu2 O10 88.67(9) . . ?
O8 Cu2 O2 83.64(7) . . ?
O8 Cu2 O5 86.16(8) . . ?
O8 Cu2 O7 165.58(7) . . ?
O8 Cu2 O10 91.08(9) . . ?
O16 Cu2 O2 178.12(7) . . ?
O16 Cu2 O5 95.11(7) . . ?
O16 Cu2 O7 96.30(7) . . ?
O16 Cu2 O8 98.11(7) . . ?
O16 Cu2 O10 93.57(8) . . ?
O3 Cu3 O9 83.75(7) . . ?
O3 Cu3 O14 85.06(7) . . ?
O9 Cu3 O14 168.05(7) . . ?
O11 Cu3 O3 82.64(7) . . ?
O11 Cu3 O9 94.72(8) . . ?
O11 Cu3 O12 167.44(7) . . ?
O11 Cu3 O14 87.96(8) . . ?
O12 Cu3 O3 85.03(7) . . ?
O12 Cu3 O9 86.25(7) . . ?
O12 Cu3 O14 88.64(8) . . ?
O16 Cu3 O3 177.63(7) . . ?
O16 Cu3 O9 94.55(7) . . ?
O16 Cu3 O11 95.89(7) . . ?
O16 Cu3 O12 96.51(7) . . ?
O16 Cu3 O14 96.76(7) . . ?
F4 C4 F6 107.5(6) . . ?
F4 C4 C3 109.7(5) . . ?
F5 C4 F4 107.9(5) . . ?
F5 C4 F6 108.3(6) . . ?
F5 C4 C3 113.9(5) . . ?
F6 C4 C3 109.3(8) . . ?
F4' C4' F6' 107.0(7) . . ?
F4' C4' C3 114.3(5) . . ?
F5' C4' F4' 106.8(5) . . ?
F5' C4' F6' 107.0(7) . . ?
F5' C4' C3 111.0(5) . . ?
F6' C4' C3 110.4(10) . . ?
F10 C8 C7 114.7(5) . . ?
F11 C8 F10 105.8(5) . . ?
F11 C8 C7 112.9(5) . . ?
F12 C8 F10 105.2(6) . . ?
F12 C8 F11 104.8(6) . . ?
F12 C8 C7 112.6(6) . . ?
F12' C8' F10' 109.9(11) . . ?
F12' C8' F11' 109.4(11) . . ?
F12' C8' C7 106.6(14) . . ?
F10' C8' F11' 108.8(11) . . ?
F10' C8' C7 115(2) . . ?
F11' C8' C7 107(2) . . ?
F10" C8" C7 103.6(8) . . ?
F11" C8" F10" 110.7(8) . . ?
F11" C8" F12" 111.6(8) . . ?
F11" C8" C7 111.6(9) . . ?
F12" C8" F10" 110.5(8) . . ?
F12" C8" C7 108.6(7) . . ?
F10Z C8Z C7 109.6(18) . . ?
F11Z C8Z F10Z 108.0(11) . . ?
F11Z C8Z F12Z 108.2(10) . . ?
F11Z C8Z C7 102.9(13) . . ?
F12Z C8Z F10Z 108.0(11) . . ?
F12Z C8Z C7 120(2) . . ?
Fe1 O1 H1A 110.0 . . ?
Fe1 O1 H1B 109.5 . . ?
Cu1 O1 H1A 110.0 . . ?
Cu1 O1 H1B 109.5 . . ?
H1A O1 H1B 110.0 . . ?
Fe2 O2 H2A 109.7 . . ?
Fe2 O2 H2B 109.6 . . ?
Cu2 O2 H2A 109.7 . . ?
Cu2 O2 H2B 109.6 . . ?
H2A O2 H2B 109.6 . . ?
Fe3 O3 H3A 108.0 . . ?
Fe3 O3 H3B 109.5 . . ?
Cu3 O3 H3A 108.0 . . ?
Cu3 O3 H3B 109.5 . . ?
H3A O3 H3B 109.8 . . ?
C1 O4 Fe1 130.78(17) . . ?
C1 O4 Cu1 130.78(17) . . ?
C1 O5 Fe2 127.97(19) . . ?
C1 O5 Cu2 127.97(19) . . ?
C3 O6 Fe1 130.36(17) . . ?
C3 O6 Cu1 130.36(17) . . ?
C3 O7 Fe2 128.98(16) . . ?
C3 O7 Cu2 128.98(16) . . ?
C5 O8 Fe2 129.88(17) . . ?
C5 O8 Cu2 129.88(17) . . ?
C5 O9 Fe3 129.07(19) . . ?
C5 O9 Cu3 129.07(19) . . ?
C7 O10 Fe2 129.5(2) . . ?
C7 O10 Cu2 129.5(2) . . ?
C7 O11 Fe3 129.84(18) . . ?
C7 O11 Cu3 129.84(18) . . ?
C9 O12 Fe3 126.65(15) . . ?
C9 O12 Cu3 126.65(15) . . ?
C9 O13 Fe1 132.64(16) . . ?
C9 O13 Cu1 132.64(16) . . ?
C11 O14 Fe3 125.70(18) . . ?
C11 O14 Cu3 125.70(18) . . ?
C11 O15 Fe1 129.15(16) . . ?
C11 O15 Cu1 129.15(16) . . ?
Fe1 O16 Fe2 121.28(8) . . ?
Fe1 O16 Fe3 119.01(8) . . ?
Fe2 O16 Fe3 119.71(8) . . ?
Cu1 O16 Cu2 121.28(8) . . ?
Cu1 O16 Cu3 119.01(8) . . ?
Cu2 O16 Cu3 119.71(8) . . ?
O4 C1 C2 115.0(2) . . ?
O5 C1 O4 129.8(3) . . ?
O5 C1 C2 115.3(2) . . ?
F1 C2 F2 106.8(2) . . ?
F1 C2 C1 113.0(2) . . ?
F2 C2 C1 110.0(2) . . ?
F3 C2 F1 107.9(3) . . ?
F3 C2 F2 107.8(3) . . ?
F3 C2 C1 111.1(2) . . ?
O6 C3 C4 118.1(3) . . ?
O6 C3 C4' 111.7(3) . . ?
O7 C3 C4 112.3(3) . . ?
O7 C3 C4' 118.6(3) . . ?
O7 C3 O6 129.6(2) . . ?
O8 C5 C6 115.0(2) . . ?
O9 C5 O8 129.4(3) . . ?
O9 C5 C6 115.6(2) . . ?
F7 C6 C5 111.9(2) . . ?
F8 C6 F7 107.5(3) . . ?
F8 C6 F9 109.5(3) . . ?
F8 C6 C5 110.2(2) . . ?
F9 C6 F7 105.8(3) . . ?
F9 C6 C5 111.8(3) . . ?
O10 C7 C8 122.0(3) . . ?
O10 C7 C8' 110.6(7) . . ?
O10 C7 C8" 111.4(4) . . ?
O10 C7 C8Z 113.5(8) . . ?
O11 C7 C8 109.4(3) . . ?
O11 C7 C8' 120.7(7) . . ?
O11 C7 C8" 119.4(4) . . ?
O11 C7 C8Z 117.3(8) . . ?
O11 C7 O10 128.6(3) . . ?
O12 C9 O13 129.2(2) . . ?
O12 C9 C10 116.5(2) . . ?
O13 C9 C10 114.3(2) . . ?
F13 C10 C9 112.04(19) . . ?
F14 C10 F13 108.1(2) . . ?
F14 C10 F15 108.1(2) . . ?
F14 C10 C9 110.20(19) . . ?
F15 C10 F13 107.00(19) . . ?
F15 C10 C9 111.23(19) . . ?
O14 C11 O15 128.7(2) . . ?
O14 C11 C12 115.5(2) . . ?
O15 C11 C12 115.8(2) . . ?
F16 C12 C11 110.0(3) . . ?
F17 C12 F16 107.9(3) . . ?
F17 C12 C11 110.3(2) . . ?
F18 C12 F16 106.7(2) . . ?
F18 C12 F17 108.7(3) . . ?
F18 C12 C11 113.0(2) . . ?
H20A O20 H20B 107.5 . . ?

loop_
_geom_bond_atom_site_label_1
_geom_bond_atom_site_label_2
_geom_bond_distance
_geom_bond_site_symmetry_2
_geom_bond_publ_flag
Fe1 O1 2.0338(18) . ?
Fe1 O4 2.0224(18) . ?
Fe1 O6 2.0863(18) . ?
Fe1 O13 2.0327(17) . ?
Fe1 O15 2.0381(18) . ?
Fe1 O16 1.8824(16) . ?
Fe2 O2 2.0224(17) . ?
Fe2 O5 2.164(2) . ?
Fe2 O7 2.0070(18) . ?
Fe2 O8 2.0001(17) . ?
Fe2 O10 2.183(3) . ?
Fe2 O16 1.9012(16) . ?
Fe3 O3 2.0735(17) . ?
Fe3 O9 2.191(2) . ?
Fe3 O11 1.9745(18) . ?
Fe3 O12 1.9783(17) . ?
Fe3 O14 2.198(2) . ?
Fe3 O16 1.9230(15) . ?
Cu1 O1 2.0338(18) . ?
Cu1 O4 2.0224(18) . ?
Cu1 O6 2.0863(18) . ?
Cu1 O13 2.0327(17) . ?
Cu1 O15 2.0381(18) . ?
Cu1 O16 1.8824(16) . ?
Cu2 O2 2.0224(17) . ?
Cu2 O5 2.164(2) . ?
Cu2 O7 2.0070(18) . ?
Cu2 O8 2.0001(17) . ?
Cu2 O10 2.183(3) . ?
Cu2 O16 1.9012(16) . ?
Cu3 O3 2.0735(17) . ?
Cu3 O9 2.191(2) . ?
Cu3 O11 1.9745(18) . ?
Cu3 O12 1.9783(17) . ?
Cu3 O14 2.198(2) . ?
Cu3 O16 1.9230(15) . ?
F1 C2 1.326(4) . ?
F2 C2 1.328(3) . ?
F3 C2 1.325(3) . ?
F7 C6 1.326(4) . ?
F8 C6 1.307(4) . ?
F9 C6 1.322(4) . ?
F13 C10 1.338(3) . ?
F14 C10 1.322(3) . ?
F15 C10 1.325(3) . ?
F16 C12 1.327(4) . ?
F17 C12 1.310(3) . ?
F18 C12 1.310(3) . ?
C4 F4 1.332(6) . ?
C4 F5 1.326(6) . ?
C4 F6 1.334(6) . ?
C4 C3 1.544(6) . ?
C4' F4' 1.335(6) . ?
C4' F5' 1.331(6) . ?
C4' F6' 1.336(6) . ?
C4' C3 1.552(6) . ?
C8 F10 1.349(6) . ?
C8 F11 1.347(6) . ?
C8 F12 1.346(6) . ?
C8 C7 1.567(6) . ?
C8' F12' 1.330(8) . ?
C8' F10' 1.330(7) . ?
C8' F11' 1.330(8) . ?
C8' C7 1.541(9) . ?
C8" F10" 1.323(7) . ?
C8" F11" 1.319(7) . ?
C8" F12" 1.320(7) . ?
C8" C7 1.525(8) . ?
C8Z F10Z 1.336(7) . ?
C8Z F11Z 1.335(7) . ?
C8Z F12Z 1.335(7) . ?
C8Z C7 1.546(9) . ?
O1 H1A 0.8486 . ?
O1 H1B 0.8575 . ?
O2 H2A 0.8511 . ?
O2 H2B 0.8449 . ?
O3 H3A 0.8484 . ?
O3 H3B 0.8491 . ?
O4 C1 1.250(3) . ?
O5 C1 1.245(3) . ?
O6 C3 1.245(3) . ?
O7 C3 1.242(3) . ?
O8 C5 1.246(3) . ?
O9 C5 1.240(3) . ?
O10 C7 1.243(3) . ?
O11 C7 1.241(3) . ?
O12 C9 1.246(3) . ?
O13 C9 1.249(3) . ?
O14 C11 1.242(3) . ?
O15 C11 1.244(3) . ?
C1 C2 1.548(4) . ?
C5 C6 1.541(4) . ?
C9 C10 1.547(3) . ?
C11 C12 1.545(4) . ?
O19' O19' 0.51(19) 2_655 ?
O20 H20A 0.8466 . ?
O20 H20B 0.8533 . ?

loop_
_geom_hbond_atom_site_label_D
_geom_hbond_atom_site_label_H
_geom_hbond_atom_site_label_A
_geom_hbond_distance_DH
_geom_hbond_distance_HA
_geom_hbond_distance_DA
_geom_hbond_angle_DHA
_geom_hbond_site_symmetry_A
_geom_hbond_publ_flag
O1 H1A O17 0.85 1.99 2.839(3) 176.6 . yes
O1 H1A O17' 0.85 1.86 2.646(7) 152.4 . yes
O1 H1B O20 0.86 1.97 2.679(2) 139.1 6_576 yes
O2 H2A O18 0.85 1.96 2.803(8) 171.4 . yes
O2 H2A O18' 0.85 1.92 2.751(4) 165.3 . yes
O2 H2B O20 0.84 1.93 2.753(3) 165.5 6_566 yes
O3 H3A O5 0.85 2.48 3.265(3) 154.5 6_565 yes
O3 H3B O19 0.85 1.90 2.739(2) 170.9 . yes
O3 H3B O19' 0.85 1.98 2.80(8) 161.0 2_655 yes
O3 H3B O19' 0.85 1.54 2.37(9) 164.3 . yes
O20 H20A F13 0.85 2.56 3.112(2) 123.5 2_655 yes
O20 H20B O14 0.85 2.02 2.794(3) 149.9 . yes

loop_
_geom_torsion_atom_site_label_1
_geom_torsion_atom_site_label_2
_geom_torsion_atom_site_label_3
_geom_torsion_atom_site_label_4
_geom_torsion
_geom_torsion_site_symmetry_1
_geom_torsion_site_symmetry_2
_geom_torsion_site_symmetry_3
_geom_torsion_site_symmetry_4
_geom_torsion_publ_flag
Fe1 O4 C1 O5 -7.0(4) . . . . ?
Fe1 O4 C1 C2 173.09(16) . . . . ?
Fe1 O6 C3 C4 175.1(3) . . . . ?
Fe1 O6 C3 O7 -6.6(4) . . . . ?
Fe1 O13 C9 O12 -10.0(4) . . . . ?
Fe1 O13 C9 C10 170.77(16) . . . . ?
Fe1 O15 C11 O14 -4.7(4) . . . . ?
Fe1 O15 C11 C12 175.58(16) . . . . ?
Fe2 O5 C1 O4 3.2(4) . . . . ?
Fe2 O5 C1 C2 -176.90(16) . . . . ?
Fe2 O7 C3 C4 173.8(3) . . . . ?
Fe2 O7 C3 O6 -4.6(4) . . . . ?
Fe2 O8 C5 O9 -0.2(4) . . . . ?
Fe2 O8 C5 C6 176.99(18) . . . . ?
Fe2 O10 C7 C8 166.4(3) . . . . ?
Fe2 O10 C7 O11 -11.8(5) . . . . ?
Fe3 O9 C5 O8 -11.5(4) . . . . ?
Fe3 O9 C5 C6 171.30(18) . . . . ?
Fe3 O11 C7 C8 174.7(3) . . . . ?
Fe3 O11 C7 O10 -6.9(5) . . . . ?
Fe3 O12 C9 O13 -4.9(4) . . . . ?
Fe3 O12 C9 C10 174.37(15) . . . . ?
Fe3 O14 C11 O15 -23.7(4) . . . . ?
Fe3 O14 C11 C12 156.11(18) . . . . ?
Cu1 O4 C1 O5 -7.0(4) . . . . ?
Cu1 O4 C1 C2 173.09(16) . . . . ?
Cu1 O6 C3 O7 -6.6(4) . . . . ?
Cu1 O13 C9 O12 -10.0(4) . . . . ?
Cu1 O13 C9 C10 170.77(16) . . . . ?
Cu1 O15 C11 O14 -4.7(4) . . . . ?
Cu1 O15 C11 C12 175.58(16) . . . . ?
Cu2 O5 C1 O4 3.2(4) . . . . ?
Cu2 O5 C1 C2 -176.90(16) . . . . ?
Cu2 O7 C3 O6 -4.6(4) . . . . ?
Cu2 O8 C5 O9 -0.2(4) . . . . ?
Cu2 O8 C5 C6 176.99(18) . . . . ?
Cu2 O10 C7 O11 -11.8(5) . . . . ?
Cu3 O9 C5 O8 -11.5(4) . . . . ?
Cu3 O9 C5 C6 171.30(18) . . . . ?
Cu3 O11 C7 O10 -6.9(5) . . . . ?
Cu3 O12 C9 O13 -4.9(4) . . . . ?
Cu3 O12 C9 C10 174.37(15) . . . . ?
Cu3 O14 C11 O15 -23.7(4) . . . . ?
Cu3 O14 C11 C12 156.11(18) . . . . ?
F4 C4 C3 O6 -46.6(7) . . . . ?
F4 C4 C3 O7 134.9(5) . . . . ?
F5 C4 C3 O6 -167.6(6) . . . . ?
F5 C4 C3 O7 13.8(8) . . . . ?
F6 C4 C3 O6 71.1(8) . . . . ?
F6 C4 C3 O7 -107.5(7) . . . . ?
F4' C4' C3 O6 -21.8(9) . . . . ?
F4' C4' C3 O7 159.3(7) . . . . ?
F5' C4' C3 O6 -142.7(6) . . . . ?
F5' C4' C3 O7 38.4(8) . . . . ?
F6' C4' C3 O6 98.8(8) . . . . ?
F6' C4' C3 O7 -80.1(8) . . . . ?
F10 C8 C7 O10 -13.7(7) . . . . ?
F10 C8 C7 O11 164.8(5) . . . . ?
F11 C8 C7 O10 107.6(6) . . . . ?
F11 C8 C7 O11 -73.9(6) . . . . ?
F12 C8 C7 O10 -134.0(6) . . . . ?
F12 C8 C7 O11 44.5(6) . . . . ?
F12' C8' C7 O10 -174.4(12) . . . . ?
F12' C8' C7 O11 1.8(16) . . . . ?
F10' C8' C7 O10 -52.4(15) . . . . ?
F10' C8' C7 O11 123.8(12) . . . . ?
F11' C8' C7 O10 68.5(14) . . . . ?
F11' C8' C7 O11 -115.3(12) . . . . ?
F10" C8" C7 O10 -81.8(7) . . . . ?
F10" C8" C7 O11 106.6(7) . . . . ?
F11" C8" C7 O10 37.3(9) . . . . ?
F11" C8" C7 O11 -134.3(7) . . . . ?
F12" C8" C7 O10 160.7(7) . . . . ?
F12" C8" C7 O11 -10.9(10) . . . . ?
F10Z C8Z C7 O10 -28.8(14) . . . . ?
F10Z C8Z C7 O11 143.2(11) . . . . ?
F11Z C8Z C7 O10 86.0(12) . . . . ?
F11Z C8Z C7 O11 -102.0(13) . . . . ?
F12Z C8Z C7 O10 -154.2(13) . . . . ?
F12Z C8Z C7 O11 17.8(16) . . . . ?
O4 Fe1 O16 Fe2 -46.97(10) . . . . ?
O4 Fe1 O16 Fe3 133.43(9) . . . . ?
O4 Cu1 O16 Cu2 -46.97(10) . . . . ?
O4 Cu1 O16 Cu3 133.43(9) . . . . ?
O4 C1 C2 F1 -15.8(3) . . . . ?
O4 C1 C2 F2 103.4(3) . . . . ?
O4 C1 C2 F3 -137.2(3) . . . . ?
O5 C1 C2 F1 164.3(2) . . . . ?
O5 C1 C2 F2 -76.5(3) . . . . ?
O5 C1 C2 F3 42.9(3) . . . . ?
O6 Fe1 O16 Fe2 41.57(10) . . . . ?
O6 Fe1 O16 Fe3 -138.04(9) . . . . ?
O6 Cu1 O16 Cu2 41.57(10) . . . . ?
O6 Cu1 O16 Cu3 -138.04(9) . . . . ?
O8 C5 C6 F7 25.3(4) . . . . ?
O8 C5 C6 F8 -94.3(3) . . . . ?
O8 C5 C6 F9 143.7(3) . . . . ?
O9 C5 C6 F7 -157.1(3) . . . . ?
O9 C5 C6 F8 83.3(3) . . . . ?
O9 C5 C6 F9 -38.7(4) . . . . ?
O12 C9 C10 F13 0.6(3) . . . . ?
O12 C9 C10 F14 -119.8(2) . . . . ?
O12 C9 C10 F15 120.4(2) . . . . ?
O13 Fe1 O16 Fe2 -137.64(10) . . . . ?
O13 Fe1 O16 Fe3 42.75(10) . . . . ?
O13 Cu1 O16 Cu2 -137.64(10) . . . . ?
O13 Cu1 O16 Cu3 42.75(10) . . . . ?
O13 C9 C10 F13 -180.0(2) . . . . ?
O13 C9 C10 F14 59.6(3) . . . . ?
O13 C9 C10 F15 -60.3(3) . . . . ?
O14 C11 C12 F16 -52.6(3) . . . . ?
O14 C11 C12 F17 66.4(3) . . . . ?
O14 C11 C12 F18 -171.8(3) . . . . ?
O15 Fe1 O16 Fe2 126.54(10) . . . . ?
O15 Fe1 O16 Fe3 -53.06(10) . . . . ?
O15 Cu1 O16 Cu2 126.54(10) . . . . ?
O15 Cu1 O16 Cu3 -53.06(10) . . . . ?
O15 C11 C12 F16 127.2(3) . . . . ?
O15 C11 C12 F17 -113.8(3) . . . . ?
O15 C11 C12 F18 8.0(4) . . . . ?
